data_7010812
loop_
_publ_author_name
'William J. Evans'
'Dimitrios G. Giarikos'
'Matthew A. Johnston'
'Michael A. Greci'
'Joseph W. Ziller'

_publ_section_title
;
 Reactivity of the europium hexafluoroacetylacetonate (hfac) complex,
 Eu(hfac)3(diglyme), and related analogs with potassium: formation of
 the fluoride hfac &#x201C;ate&#x201D; complexes,
 [LnF(hfac)3K(diglyme)]2
;
_journal_issue 4
_journal_name_full 'J. Chem. Soc., Dalton Trans.'
_journal_page_first 520
_journal_page_last 526
_journal_paper_doi 10.1039/b104095m
_journal_year 2002
_chemical_formula_sum 'C42 H34 F38 K2 O18 Sm2'
_chemical_formula_weight 1927.59
_chemical_name_systematic
; 
? 
;
_space_group_IT_number 2
_symmetry_cell_setting triclinic
_symmetry_space_group_name_Hall '-P 1'
_symmetry_space_group_name_H-M 'P -1'
_atom_sites_solution_hydrogens geom
_atom_sites_solution_primary direct
_atom_sites_solution_secondary difmap
_audit_creation_method SHELXTL
_cell_angle_alpha 92.2920(10)
_cell_angle_beta 114.6330(10)
_cell_angle_gamma 113.6860(10)
_cell_formula_units_Z 1
_cell_length_a 12.0241(6)
_cell_length_b 12.4246(6)
_cell_length_c 13.5664(7)
_cell_measurement_temperature 163(2)
_cell_volume 1633.89(14)
_computing_cell_refinement 'Bruker SMART/SAINT'
_computing_data_collection 'Bruker SMART'
_computing_data_reduction 'Bruker SHELXTL'
_computing_molecular_graphics 'Bruker SHELXTL'
_computing_publication_material 'Bruker SHELXTL'
_computing_structure_refinement 'Bruker SHELXTL'
_computing_structure_solution 'Bruker SHELXTL'
_diffrn_ambient_temperature 163(2)
_diffrn_measured_fraction_theta_full 0.948
_diffrn_measured_fraction_theta_max 0.948
_diffrn_measurement_device_type 'CCD area detector'
_diffrn_measurement_method 'phi and omega scans'
_diffrn_radiation_monochromator graphite
_diffrn_radiation_source 'sealed tube'
_diffrn_radiation_type MoK\a
_diffrn_radiation_wavelength 0.71073
_diffrn_reflns_av_R_equivalents 0.0266
_diffrn_reflns_av_sigmaI/netI 0.0296
_diffrn_reflns_limit_h_max 15
_diffrn_reflns_limit_h_min -16
_diffrn_reflns_limit_k_max 16
_diffrn_reflns_limit_k_min -16
_diffrn_reflns_limit_l_max 17
_diffrn_reflns_limit_l_min -17
_diffrn_reflns_number 17419
_diffrn_reflns_theta_full 28.28
_diffrn_reflns_theta_max 28.28
_diffrn_reflns_theta_min 1.71
_diffrn_standards_decay_% '< 1.0'
_exptl_absorpt_coefficient_mu 2.078
_exptl_absorpt_correction_T_max 0.7322
_exptl_absorpt_correction_T_min 0.6247
_exptl_absorpt_correction_type numerical
_exptl_absorpt_process_details 'Bruker SADABS'
_exptl_crystal_colour colorless
_exptl_crystal_density_diffrn 1.959
_exptl_crystal_density_meas ?
_exptl_crystal_density_method 'not measured'
_exptl_crystal_description multi-faceted-polyhedra
_exptl_crystal_F_000 934
_exptl_crystal_size_max 0.25
_exptl_crystal_size_mid 0.21
_exptl_crystal_size_min 0.16
_refine_diff_density_max 0.900
_refine_diff_density_min -0.729
_refine_diff_density_rms 0.084
_refine_ls_extinction_method none
_refine_ls_goodness_of_fit_ref 1.026
_refine_ls_hydrogen_treatment constr
_refine_ls_matrix_type full
_refine_ls_number_parameters 487
_refine_ls_number_reflns 7666
_refine_ls_number_restraints 0
_refine_ls_restrained_S_all 1.026
_refine_ls_R_factor_all 0.0269
_refine_ls_R_factor_gt 0.0247
_refine_ls_shift/su_max 0.001
_refine_ls_shift/su_mean 0.000
_refine_ls_structure_factor_coef Fsqd
_refine_ls_weighting_details 'calc w=1/[\s^2^(Fo^2^)+(0.0299P)^2^+1.5301P] where P=(Fo^2^+2Fc^2^)/3'
_refine_ls_weighting_scheme calc
_refine_ls_wR_factor_gt 0.0614
_refine_ls_wR_factor_ref 0.0628
_reflns_number_gt 7216
_reflns_number_total 7666
_reflns_threshold_expression >2sigma(I)
_cod_data_source_file b104095m.txt
_cod_data_source_block dg19
_cod_depositor_comments
;
The following automatic conversions were performed:
'_symmetry_cell_setting' value 'Triclinic' changed to 'triclinic'
according to '/home/saulius/struct/CIF-dictionaries/cif_core.dic'
dictionary named 'cif_core.dic' version 2.4.1 from 2010-06-29.

Automatic conversion script
Id: cif_fix_enum 1527 2010-12-29 10:47:43Z saulius 

The following automatic conversions were performed:

'_exptl_crystal_density_meas' value 'none' was changed to '?' - the
value is perceived as not measured.

Automatic conversion script
Id: cif_fix_values 3008 2015-01-20 13:52:24Z robertas 
;
_cod_original_sg_symbol_H-M P-1
_cod_database_code 7010812

loop_
_symmetry_equiv_pos_as_xyz
'x, y, z'
'-x, -y, -z'

loop_
_atom_site_label
_atom_site_type_symbol
_atom_site_fract_x
_atom_site_fract_y
_atom_site_fract_z
_atom_site_U_iso_or_equiv
_atom_site_adp_type
_atom_site_occupancy
_atom_site_symmetry_multiplicity
_atom_site_calc_flag
_atom_site_refinement_flags
_atom_site_disorder_assembly
_atom_site_disorder_group
Sm1 Sm -0.160670(11) -0.140414(10) -0.093501(9) 0.01973(4) Uani 1 1 d . . .
K1 K -0.03938(5) 0.17516(5) -0.21720(4) 0.02500(10) Uani 1 1 d . . .
F1 F -0.06026(16) 0.06890(13) -0.04800(12) 0.0312(3) Uani 1 1 d . . .
O1 O -0.36803(18) -0.12266(18) -0.13695(14) 0.0303(4) Uani 1 1 d . . .
O2 O -0.17142(17) -0.09335(16) 0.08330(14) 0.0265(3) Uani 1 1 d . . .
O3 O -0.08028(19) -0.26076(16) -0.16472(14) 0.0281(4) Uani 1 1 d . . .
O4 O -0.16616(18) -0.09390(15) -0.26749(13) 0.0242(3) Uani 1 1 d . . .
O5 O -0.19982(19) -0.30926(16) -0.00527(15) 0.0303(4) Uani 1 1 d . . .
O6 O -0.36114(19) -0.32364(17) -0.23211(15) 0.0357(4) Uani 1 1 d . . .
O7 O -0.2036(2) 0.22193(19) -0.14415(18) 0.0393(4) Uani 1 1 d . . .
O8 O -0.3059(2) 0.11998(17) -0.37131(16) 0.0344(4) Uani 1 1 d . . .
O9 O -0.0864(2) 0.2915(2) -0.39197(17) 0.0393(5) Uani 1 1 d . . .
C1 C -0.5903(3) -0.1652(3) -0.1689(2) 0.0335(6) Uani 1 1 d . . .
C2 C -0.4408(2) -0.1369(2) -0.0894(2) 0.0247(5) Uani 1 1 d . . .
C3 C -0.4034(3) -0.1324(2) 0.0227(2) 0.0281(5) Uani 1 1 d . . .
H3 H -0.4698 -0.1452 0.0475 0.034 Uiso 1 1 calc R . .
C4 C -0.2700(2) -0.1094(2) 0.10027(19) 0.0240(5) Uani 1 1 d . . .
C5 C -0.2384(3) -0.1038(3) 0.2228(2) 0.0326(6) Uani 1 1 d . . .
C6 C -0.0764(3) -0.4070(2) -0.2773(2) 0.0312(5) Uani 1 1 d . . .
C7 C -0.1048(2) -0.2988(2) -0.26158(19) 0.0235(4) Uani 1 1 d . . .
C8 C -0.1497(3) -0.2533(2) -0.35492(19) 0.0253(5) Uani 1 1 d . . .
H8 H -0.1664 -0.2928 -0.4247 0.030 Uiso 1 1 calc R . .
C9 C -0.1703(2) -0.1520(2) -0.34833(18) 0.0223(4) Uani 1 1 d . . .
C10 C -0.2032(3) -0.1012(2) -0.4530(2) 0.0290(5) Uani 1 1 d . . .
C11 C -0.2738(3) -0.4793(3) 0.0614(3) 0.0399(7) Uani 1 1 d . . .
C12 C -0.2895(3) -0.4175(2) -0.0357(2) 0.0273(5) Uani 1 1 d . . .
C13 C -0.3983(3) -0.4836(2) -0.1414(2) 0.0361(6) Uani 1 1 d . . .
H13 H -0.4567 -0.5670 -0.1527 0.043 Uiso 1 1 calc R . .
C14 C -0.4239(3) -0.4299(2) -0.2318(2) 0.0315(5) Uani 1 1 d . A .
C15 C -0.5441(4) -0.5128(3) -0.3458(3) 0.0554(9) Uani 1 1 d . . .
C16 C -0.1505(4) 0.3183(3) -0.0512(3) 0.0517(8) Uani 1 1 d . . .
H16A H -0.0531 0.3420 -0.0018 0.078 Uiso 1 1 calc R . .
H16B H -0.2025 0.2914 -0.0097 0.078 Uiso 1 1 calc R . .
H16C H -0.1593 0.3880 -0.0780 0.078 Uiso 1 1 calc R . .
C17 C -0.3445(3) 0.1824(3) -0.2195(3) 0.0441(7) Uani 1 1 d . . .
H17A H -0.3577 0.2513 -0.2469 0.053 Uiso 1 1 calc R . .
H17B H -0.4006 0.1510 -0.1810 0.053 Uiso 1 1 calc R . .
C18 C -0.3892(3) 0.0847(3) -0.3158(3) 0.0429(7) Uani 1 1 d . . .
H18A H -0.3861 0.0128 -0.2883 0.051 Uiso 1 1 calc R . .
H18B H -0.4860 0.0606 -0.3708 0.051 Uiso 1 1 calc R . .
C19 C -0.3189(3) 0.2101(3) -0.4307(3) 0.0400(6) Uani 1 1 d . . .
H19A H -0.2951 0.2837 -0.3791 0.048 Uiso 1 1 calc R . .
H19B H -0.4151 0.1791 -0.4906 0.048 Uiso 1 1 calc R . .
C20 C -0.2246(3) 0.2401(3) -0.4801(2) 0.0410(7) Uani 1 1 d . . .
H20A H -0.2459 0.1658 -0.5292 0.049 Uiso 1 1 calc R . .
H20B H -0.2363 0.2986 -0.5259 0.049 Uiso 1 1 calc R . .
C21 C 0.0107(5) 0.3324(5) -0.4325(4) 0.0739(13) Uani 1 1 d . . .
H21A H 0.1042 0.3671 -0.3694 0.111 Uiso 1 1 calc R . .
H21B H -0.0001 0.3945 -0.4724 0.111 Uiso 1 1 calc R . .
H21C H -0.0046 0.2639 -0.4837 0.111 Uiso 1 1 calc R . .
F2 F -0.65738(18) -0.27391(19) -0.23873(16) 0.0551(5) Uani 1 1 d . . .
F3 F -0.59455(19) -0.0848(2) -0.23019(18) 0.0589(6) Uani 1 1 d . . .
F4 F -0.66207(17) -0.16470(19) -0.11604(15) 0.0477(4) Uani 1 1 d . . .
F5 F -0.34896(19) -0.1457(2) 0.23760(14) 0.0520(5) Uani 1 1 d . . .
F6 F -0.1724(2) -0.1688(2) 0.26509(14) 0.0489(5) Uani 1 1 d . . .
F7 F -0.1567(2) 0.00948(19) 0.28516(15) 0.0557(5) Uani 1 1 d . . .
F8 F -0.1340(2) -0.46435(17) -0.38318(14) 0.0541(5) Uani 1 1 d . . .
F9 F -0.1195(3) -0.48657(17) -0.22415(19) 0.0633(6) Uani 1 1 d . . .
F10 F 0.0577(2) -0.3699(2) -0.2347(2) 0.0699(7) Uani 1 1 d . . .
F11 F -0.1320(2) 0.01995(14) -0.42469(13) 0.0406(4) Uani 1 1 d . . .
F12 F -0.1709(2) -0.14123(17) -0.52444(14) 0.0470(5) Uani 1 1 d . . .
F13 F -0.33516(19) -0.12997(19) -0.50706(15) 0.0518(5) Uani 1 1 d . . .
F14 F -0.3041(3) -0.4328(2) 0.1301(2) 0.0751(7) Uani 1 1 d . . .
F15 F -0.3512(3) -0.59824(18) 0.0301(2) 0.0734(7) Uani 1 1 d . . .
F16 F -0.1451(2) -0.4598(2) 0.12062(19) 0.0654(6) Uani 1 1 d . . .
F17 F -0.6536(10) -0.5847(10) -0.3424(9) 0.122(5) Uani 0.60 1 d P A 1
F18 F -0.5765(8) -0.4551(8) -0.4220(5) 0.080(2) Uani 0.60 1 d P A 1
F19 F -0.5049(12) -0.5812(9) -0.3893(9) 0.107(4) Uani 0.60 1 d P A 1
F17B F -0.6289(15) -0.6134(9) -0.3374(14) 0.087(5) Uani 0.40 1 d P A 2
F18B F -0.6261(15) -0.4612(12) -0.3863(13) 0.152(7) Uani 0.40 1 d P A 2
F19B F -0.5092(16) -0.544(2) -0.4075(13) 0.165(11) Uani 0.40 1 d P A 2

loop_
_atom_site_aniso_label
_atom_site_aniso_U_11
_atom_site_aniso_U_22
_atom_site_aniso_U_33
_atom_site_aniso_U_23
_atom_site_aniso_U_13
_atom_site_aniso_U_12
Sm1 0.02095(7) 0.02005(6) 0.01376(6) 0.00438(4) 0.00707(5) 0.00668(5)
K1 0.0270(2) 0.0289(2) 0.0193(2) 0.00907(19) 0.0095(2) 0.0144(2)
F1 0.0333(8) 0.0303(8) 0.0268(7) 0.0084(6) 0.0124(6) 0.0136(6)
O1 0.0245(9) 0.0454(11) 0.0202(8) 0.0117(7) 0.0103(7) 0.0154(8)
O2 0.0249(8) 0.0375(9) 0.0181(8) 0.0069(7) 0.0108(7) 0.0145(7)
O3 0.0371(10) 0.0304(9) 0.0176(8) 0.0071(7) 0.0100(7) 0.0193(8)
O4 0.0315(9) 0.0260(8) 0.0173(8) 0.0063(6) 0.0116(7) 0.0150(7)
O5 0.0328(9) 0.0242(8) 0.0250(9) 0.0080(7) 0.0121(8) 0.0067(7)
O6 0.0287(9) 0.0313(10) 0.0251(9) 0.0013(7) 0.0032(8) 0.0048(8)
O7 0.0397(11) 0.0462(12) 0.0428(11) 0.0120(9) 0.0226(10) 0.0262(10)
O8 0.0326(10) 0.0317(9) 0.0355(10) 0.0115(8) 0.0113(8) 0.0165(8)
O9 0.0434(11) 0.0493(12) 0.0363(11) 0.0245(9) 0.0237(9) 0.0248(10)
C1 0.0241(12) 0.0434(15) 0.0274(13) 0.0125(11) 0.0094(10) 0.0133(11)
C2 0.0218(11) 0.0256(11) 0.0222(11) 0.0074(9) 0.0076(9) 0.0098(9)
C3 0.0257(12) 0.0357(13) 0.0240(12) 0.0089(10) 0.0132(10) 0.0136(10)
C4 0.0279(12) 0.0272(11) 0.0196(11) 0.0076(9) 0.0125(9) 0.0136(10)
C5 0.0324(14) 0.0522(16) 0.0215(12) 0.0102(11) 0.0150(11) 0.0246(12)
C6 0.0424(15) 0.0303(13) 0.0254(12) 0.0088(10) 0.0152(11) 0.0214(12)
C7 0.0252(11) 0.0215(11) 0.0217(11) 0.0042(8) 0.0099(9) 0.0102(9)
C8 0.0308(12) 0.0265(11) 0.0164(10) 0.0037(9) 0.0093(9) 0.0135(10)
C9 0.0229(11) 0.0249(11) 0.0154(10) 0.0045(8) 0.0075(9) 0.0093(9)
C10 0.0409(14) 0.0317(13) 0.0177(11) 0.0080(9) 0.0123(10) 0.0212(11)
C11 0.0501(18) 0.0290(13) 0.0427(16) 0.0162(12) 0.0269(14) 0.0142(13)
C12 0.0306(12) 0.0231(11) 0.0325(13) 0.0083(9) 0.0202(11) 0.0106(10)
C13 0.0330(14) 0.0228(12) 0.0408(15) 0.0025(11) 0.0178(12) 0.0027(10)
C14 0.0210(11) 0.0296(13) 0.0273(13) -0.0040(10) 0.0069(10) 0.0026(10)
C15 0.0416(18) 0.0477(19) 0.0357(17) -0.0058(14) 0.0088(15) -0.0047(15)
C16 0.072(2) 0.064(2) 0.0376(17) 0.0165(15) 0.0299(17) 0.044(2)
C17 0.0375(16) 0.0541(18) 0.060(2) 0.0257(16) 0.0303(15) 0.0291(14)
C18 0.0275(14) 0.0426(16) 0.0532(19) 0.0188(14) 0.0164(13) 0.0136(12)
C19 0.0392(16) 0.0396(15) 0.0369(15) 0.0142(12) 0.0094(13) 0.0229(13)
C20 0.0553(18) 0.0434(16) 0.0244(13) 0.0143(12) 0.0126(13) 0.0288(14)
C21 0.082(3) 0.102(3) 0.088(3) 0.066(3) 0.067(3) 0.055(3)
F2 0.0309(9) 0.0604(12) 0.0398(10) -0.0085(9) 0.0011(8) 0.0088(8)
F3 0.0357(10) 0.0816(15) 0.0631(13) 0.0495(12) 0.0193(9) 0.0317(10)
F4 0.0264(8) 0.0759(13) 0.0414(10) 0.0161(9) 0.0156(8) 0.0243(9)
F5 0.0401(10) 0.0992(16) 0.0320(9) 0.0273(10) 0.0253(8) 0.0363(10)
F6 0.0632(12) 0.0871(14) 0.0320(9) 0.0319(9) 0.0298(9) 0.0572(12)
F7 0.0643(13) 0.0589(12) 0.0262(9) -0.0063(8) 0.0155(9) 0.0204(10)
F8 0.0933(16) 0.0486(11) 0.0301(9) 0.0063(8) 0.0211(10) 0.0501(11)
F9 0.1190(19) 0.0398(10) 0.0702(14) 0.0316(10) 0.0670(14) 0.0466(12)
F10 0.0455(12) 0.0580(13) 0.1004(18) 0.0059(12) 0.0201(12) 0.0352(10)
F11 0.0673(12) 0.0307(8) 0.0280(8) 0.0145(6) 0.0242(8) 0.0238(8)
F12 0.0906(15) 0.0550(11) 0.0271(8) 0.0217(8) 0.0372(9) 0.0508(11)
F13 0.0411(10) 0.0685(13) 0.0357(9) 0.0228(9) 0.0050(8) 0.0292(9)
F14 0.128(2) 0.0892(17) 0.0707(15) 0.0489(13) 0.0791(17) 0.0689(17)
F15 0.0877(17) 0.0307(10) 0.0713(15) 0.0256(10) 0.0312(13) 0.0057(10)
F16 0.0587(13) 0.0658(14) 0.0692(14) 0.0437(12) 0.0231(11) 0.0316(11)
F17 0.033(3) 0.177(11) 0.052(4) -0.027(6) 0.019(3) -0.038(5)
F18 0.062(4) 0.070(3) 0.034(2) -0.003(2) -0.012(2) 0.004(3)
F19 0.119(7) 0.105(5) 0.061(5) -0.042(3) 0.007(4) 0.063(5)
F17B 0.076(9) 0.031(3) 0.053(5) -0.005(3) -0.001(5) -0.031(4)
F18B 0.095(10) 0.071(7) 0.121(11) -0.020(8) -0.079(7) 0.026(7)
F19B 0.076(8) 0.25(2) 0.053(7) -0.068(10) 0.042(7) -0.028(10)

loop_
_atom_type_symbol
_atom_type_description
_atom_type_scat_dispersion_real
_atom_type_scat_dispersion_imag
_atom_type_scat_source
C C 0.0033 0.0016 'International Tables Vol C Tables 4.2.6.8 and 6.1.1.4'
H H 0.0000 0.0000 'International Tables Vol C Tables 4.2.6.8 and 6.1.1.4'
O O 0.0106 0.0060 'International Tables Vol C Tables 4.2.6.8 and 6.1.1.4'
F F 0.0171 0.0103 'International Tables Vol C Tables 4.2.6.8 and 6.1.1.4'
K K 0.2009 0.2494 'International Tables Vol C Tables 4.2.6.8 and 6.1.1.4'
Sm Sm -0.1638 3.4418 'International Tables Vol C Tables 4.2.6.8 and 6.1.1.4'

loop_
_geom_angle_atom_site_label_1
_geom_angle_atom_site_label_2
_geom_angle_atom_site_label_3
_geom_angle
_geom_angle_site_symmetry_1
_geom_angle_site_symmetry_3
_geom_angle_publ_flag
F1 Sm1 F1 72.10(6) 2 . ?
F1 Sm1 O1 140.20(6) 2 . ?
F1 Sm1 O1 82.88(6) . . ?
F1 Sm1 O4 111.92(5) 2 . ?
F1 Sm1 O4 77.76(5) . . ?
O1 Sm1 O4 91.62(6) . . ?
F1 Sm1 O3 78.83(6) 2 . ?
F1 Sm1 O3 125.05(6) . . ?
O1 Sm1 O3 140.61(6) . . ?
O4 Sm1 O3 71.35(5) . . ?
F1 Sm1 O5 82.17(6) 2 . ?
F1 Sm1 O5 140.35(5) . . ?
O1 Sm1 O5 99.64(6) . . ?
O4 Sm1 O5 141.06(6) . . ?
O3 Sm1 O5 76.59(6) . . ?
F1 Sm1 O6 143.22(6) 2 . ?
F1 Sm1 O6 143.59(6) . . ?
O1 Sm1 O6 70.60(7) . . ?
O4 Sm1 O6 78.51(6) . . ?
O3 Sm1 O6 71.28(7) . . ?
O5 Sm1 O6 70.59(6) . . ?
F1 Sm1 O2 74.69(5) 2 . ?
F1 Sm1 O2 77.47(5) . . ?
O1 Sm1 O2 69.89(6) . . ?
O4 Sm1 O2 150.65(6) . . ?
O3 Sm1 O2 136.97(5) . . ?
O5 Sm1 O2 66.77(6) . . ?
O6 Sm1 O2 114.07(6) . . ?
F1 Sm1 Sm1 36.21(4) 2 2 ?
F1 Sm1 Sm1 35.89(4) . 2 ?
O1 Sm1 Sm1 113.35(5) . 2 ?
O4 Sm1 Sm1 95.64(4) . 2 ?
O3 Sm1 Sm1 103.72(4) . 2 ?
O5 Sm1 Sm1 113.21(4) . 2 ?
O6 Sm1 Sm1 173.22(5) . 2 ?
O2 Sm1 Sm1 72.70(4) . 2 ?
F1 Sm1 K1 40.82(4) 2 2 ?
F1 Sm1 K1 96.71(4) . 2 ?
O1 Sm1 K1 116.17(4) . 2 ?
O4 Sm1 K1 151.01(4) . 2 ?
O3 Sm1 K1 89.91(4) . 2 ?
O5 Sm1 K1 46.47(4) . 2 ?
O6 Sm1 K1 117.02(5) . 2 ?
O2 Sm1 K1 48.45(4) . 2 ?
Sm1 Sm1 K1 66.820(8) 2 2 ?
F1 Sm1 K1 90.69(4) 2 . ?
F1 Sm1 K1 35.44(4) . . ?
O1 Sm1 K1 85.91(4) . . ?
O4 Sm1 K1 42.32(4) . . ?
O3 Sm1 K1 101.99(4) . . ?
O5 Sm1 K1 172.86(4) . . ?
O6 Sm1 K1 115.78(5) . . ?
O2 Sm1 K1 111.53(4) . . ?
Sm1 Sm1 K1 60.111(8) 2 . ?
K1 Sm1 K1 126.931(7) 2 . ?
F1 K1 O8 105.74(5) . . ?
F1 K1 O7 66.79(5) . . ?
O8 K1 O7 60.87(6) . . ?
F1 K1 O9 162.44(6) . . ?
O8 K1 O9 59.93(6) . . ?
O7 K1 O9 96.15(6) . . ?
F1 K1 F11 117.61(5) . . ?
O8 K1 F11 67.45(6) . . ?
O7 K1 F11 126.38(6) . . ?
O9 K1 F11 68.35(6) . . ?
F1 K1 F6 113.77(5) . 2 ?
O8 K1 F6 126.86(6) . 2 ?
O7 K1 F6 169.47(7) . 2 ?
O9 K1 F6 83.78(5) . 2 ?
F11 K1 F6 63.38(6) . 2 ?
F1 K1 O5 66.13(5) . 2 ?
O8 K1 O5 148.92(6) . 2 ?
O7 K1 O5 89.37(6) . 2 ?
O9 K1 O5 120.05(6) . 2 ?
F11 K1 O5 143.54(6) . 2 ?
F6 K1 O5 81.63(5) 2 2 ?
F1 K1 O4 62.67(4) . . ?
O8 K1 O4 80.59(5) . . ?
O7 K1 O4 101.80(6) . . ?
O9 K1 O4 120.09(6) . . ?
F11 K1 O4 54.98(4) . . ?
F6 K1 O4 87.21(6) 2 . ?
O5 K1 O4 116.83(5) 2 . ?
F1 K1 O2 60.61(5) . 2 ?
O8 K1 O2 149.94(6) . 2 ?
O7 K1 O2 124.40(5) . 2 ?
O9 K1 O2 136.90(5) . 2 ?
F11 K1 O2 94.17(5) . 2 ?
F6 K1 O2 53.61(4) 2 2 ?
O5 K1 O2 54.31(5) 2 2 ?
O4 K1 O2 69.35(5) . 2 ?
F1 K1 F16 109.66(5) . 2 ?
O8 K1 F16 110.68(6) . 2 ?
O7 K1 F16 81.84(6) . 2 ?
O9 K1 F16 70.07(6) . 2 ?
F11 K1 F16 131.38(6) . 2 ?
F6 K1 F16 88.27(6) 2 2 ?
O5 K1 F16 51.73(5) 2 2 ?
O4 K1 F16 168.28(5) . 2 ?
O2 K1 F16 99.33(5) 2 2 ?
F1 K1 C18 83.74(6) . . ?
O8 K1 C18 23.13(7) . . ?
O7 K1 C18 42.59(7) . . ?
O9 K1 C18 80.49(7) . . ?
F11 K1 C18 83.79(7) . . ?
F6 K1 C18 146.96(7) 2 . ?
O5 K1 C18 131.34(7) 2 . ?
O4 K1 C18 76.07(6) . . ?
O2 K1 C18 138.58(6) 2 . ?
F16 K1 C18 112.92(7) 2 . ?
F1 K1 Sm1 33.07(3) . 2 ?
O8 K1 Sm1 138.19(4) . 2 ?
O7 K1 Sm1 86.59(4) . 2 ?
O9 K1 Sm1 156.86(5) . 2 ?
F11 K1 Sm1 127.47(4) . 2 ?
F6 K1 Sm1 89.42(3) 2 2 ?
O5 K1 Sm1 36.86(3) 2 2 ?
O4 K1 Sm1 81.45(3) . 2 ?
O2 K1 Sm1 38.49(3) 2 2 ?
F16 K1 Sm1 87.69(4) 2 2 ?
C18 K1 Sm1 115.35(6) . 2 ?
Sm1 F1 Sm1 107.90(6) 2 . ?
Sm1 F1 K1 106.11(6) 2 . ?
Sm1 F1 K1 115.36(6) . . ?
C2 O1 Sm1 134.18(15) . . ?
C4 O2 Sm1 131.54(15) . . ?
C4 O2 K1 121.97(14) . 2 ?
Sm1 O2 K1 93.06(5) . 2 ?
C7 O3 Sm1 131.51(15) . . ?
C9 O4 Sm1 131.81(15) . . ?
C9 O4 K1 119.66(14) . . ?
Sm1 O4 K1 104.21(5) . . ?
C12 O5 Sm1 135.15(17) . . ?
C12 O5 K1 128.15(16) . 2 ?
Sm1 O5 K1 96.67(6) . 2 ?
C14 O6 Sm1 135.82(17) . . ?
C17 O7 C16 112.8(2) . . ?
C17 O7 K1 119.77(18) . . ?
C16 O7 K1 123.48(19) . . ?
C19 O8 C18 114.6(2) . . ?
C19 O8 K1 115.14(16) . . ?
C18 O8 K1 107.77(16) . . ?
C21 O9 C20 112.0(3) . . ?
C21 O9 K1 118.9(2) . . ?
C20 O9 K1 116.14(16) . . ?
F2 C1 F3 107.6(2) . . ?
F2 C1 F4 107.0(2) . . ?
F3 C1 F4 106.8(2) . . ?
F2 C1 C2 110.5(2) . . ?
F3 C1 C2 111.2(2) . . ?
F4 C1 C2 113.5(2) . . ?
O1 C2 C3 128.1(2) . . ?
O1 C2 C1 113.9(2) . . ?
C3 C2 C1 118.0(2) . . ?
C2 C3 C4 121.6(2) . . ?
O2 C4 C3 128.4(2) . . ?
O2 C4 C5 114.1(2) . . ?
C3 C4 C5 117.5(2) . . ?
F5 C5 F7 107.2(2) . . ?
F5 C5 F6 106.9(2) . . ?
F7 C5 F6 107.1(2) . . ?
F5 C5 C4 114.1(2) . . ?
F7 C5 C4 110.8(2) . . ?
F6 C5 C4 110.3(2) . . ?
F9 C6 F8 107.9(2) . . ?
F9 C6 F10 106.3(2) . . ?
F8 C6 F10 107.0(2) . . ?
F9 C6 C7 111.3(2) . . ?
F8 C6 C7 113.5(2) . . ?
F10 C6 C7 110.4(2) . . ?
O3 C7 C8 128.2(2) . . ?
O3 C7 C6 114.8(2) . . ?
C8 C7 C6 116.9(2) . . ?
C9 C8 C7 121.6(2) . . ?
O4 C9 C8 128.9(2) . . ?
O4 C9 C10 114.2(2) . . ?
C8 C9 C10 116.9(2) . . ?
F13 C10 F12 107.9(2) . . ?
F13 C10 F11 107.5(2) . . ?
F12 C10 F11 106.4(2) . . ?
F13 C10 C9 111.0(2) . . ?
F12 C10 C9 112.9(2) . . ?
F11 C10 C9 110.8(2) . . ?
F14 C11 F16 106.8(3) . . ?
F14 C11 F15 108.3(3) . . ?
F16 C11 F15 106.4(3) . . ?
F14 C11 C12 109.8(2) . . ?
F16 C11 C12 110.9(2) . . ?
F15 C11 C12 114.3(3) . . ?
O5 C12 C13 128.8(2) . . ?
O5 C12 C11 112.6(2) . . ?
C13 C12 C11 118.6(2) . . ?
C12 C13 C14 121.3(2) . . ?
O6 C14 C13 128.2(2) . . ?
O6 C14 C15 115.0(3) . . ?
C13 C14 C15 116.8(3) . . ?
F19B C15 F17 121.4(10) . . ?
F19B C15 F18 79.0(13) . . ?
F17 C15 F18 108.7(7) . . ?
F19B C15 F17B 105.0(13) . . ?
F17 C15 F17B 24.1(11) . . ?
F18 C15 F17B 126.0(8) . . ?
F19B C15 F18B 116.1(13) . . ?
F17 C15 F18B 77.0(10) . . ?
F18 C15 F18B 39.9(9) . . ?
F17B C15 F18B 100.3(11) . . ?
F19B C15 F19 23.8(15) . . ?
F17 C15 F19 107.6(8) . . ?
F18 C15 F19 102.0(7) . . ?
F17B C15 F19 86.5(9) . . ?
F18B C15 F19 135.8(9) . . ?
F19B C15 C14 114.0(8) . . ?
F17 C15 C14 114.4(6) . . ?
F18 C15 C14 113.9(4) . . ?
F17B C15 C14 112.8(8) . . ?
F18B C15 C14 108.0(6) . . ?
F19 C15 C14 109.2(6) . . ?
O7 C17 C18 108.8(2) . . ?
O8 C18 C17 113.5(2) . . ?
O8 C18 K1 49.10(12) . . ?
C17 C18 K1 85.97(16) . . ?
O8 C19 C20 108.5(2) . . ?
O9 C20 C19 108.8(2) . . ?
C5 F6 K1 123.64(15) . 2 ?
C10 F11 K1 125.63(13) . . ?
C11 F16 K1 106.84(17) . 2 ?

loop_
_geom_bond_atom_site_label_1
_geom_bond_atom_site_label_2
_geom_bond_distance
_geom_bond_site_symmetry_2
_geom_bond_publ_flag
Sm1 F1 2.2907(15) 2 ?
Sm1 F1 2.3086(15) . ?
Sm1 O1 2.4166(18) . ?
Sm1 O4 2.4331(16) . ?
Sm1 O3 2.4347(17) . ?
Sm1 O5 2.4357(17) . ?
Sm1 O6 2.4493(18) . ?
Sm1 O2 2.5137(16) . ?
Sm1 Sm1 3.7187(3) 2 ?
Sm1 K1 4.0333(5) 2 ?
Sm1 K1 4.2765(5) . ?
K1 F1 2.7444(15) . ?
K1 O8 2.765(2) . ?
K1 O7 2.780(2) . ?
K1 O9 2.8004(19) . ?
K1 F11 2.8476(17) . ?
K1 F6 2.9064(18) 2 ?
K1 O5 2.9443(18) 2 ?
K1 O4 2.9699(17) . ?
K1 O2 3.0228(18) 2 ?
K1 F16 3.170(2) 2 ?
K1 C18 3.484(3) . ?
K1 Sm1 4.0333(5) 2 ?
F1 Sm1 2.2907(15) 2 ?
O1 C2 1.252(3) . ?
O2 C4 1.241(3) . ?
O2 K1 3.0228(18) 2 ?
O3 C7 1.246(3) . ?
O4 C9 1.260(3) . ?
O5 C12 1.249(3) . ?
O5 K1 2.9443(18) 2 ?
O6 C14 1.231(3) . ?
O7 C17 1.416(4) . ?
O7 C16 1.424(4) . ?
O8 C19 1.427(3) . ?
O8 C18 1.437(4) . ?
O9 C21 1.417(4) . ?
O9 C20 1.424(4) . ?
C1 F2 1.326(3) . ?
C1 F3 1.328(3) . ?
C1 F4 1.334(3) . ?
C1 C2 1.537(3) . ?
C2 C3 1.386(3) . ?
C3 C4 1.401(3) . ?
C4 C5 1.535(3) . ?
C5 F5 1.324(3) . ?
C5 F7 1.328(3) . ?
C5 F6 1.335(3) . ?
C6 F9 1.313(3) . ?
C6 F8 1.320(3) . ?
C6 F10 1.324(3) . ?
C6 C7 1.541(3) . ?
C7 C8 1.395(3) . ?
C8 C9 1.383(3) . ?
C9 C10 1.542(3) . ?
C10 F13 1.318(3) . ?
C10 F12 1.329(3) . ?
C10 F11 1.338(3) . ?
C11 F14 1.319(4) . ?
C11 F16 1.321(4) . ?
C11 F15 1.322(3) . ?
C11 C12 1.534(4) . ?
C12 C13 1.386(4) . ?
C13 C14 1.400(4) . ?
C14 C15 1.534(4) . ?
C15 F19B 1.193(14) . ?
C15 F17 1.282(9) . ?
C15 F18 1.297(9) . ?
C15 F17B 1.304(11) . ?
C15 F18B 1.330(15) . ?
C15 F19 1.344(9) . ?
C17 C18 1.495(5) . ?
C19 C20 1.479(4) . ?
F6 K1 2.9065(18) 2 ?
F16 K1 3.170(2) 2 ?
